data_4509606
loop_
_publ_author_name
'Liu, Dongsheng'
'Huang, Gansheng'
'Huang, Changcang'
'Huang, Xihe'
'Chen, Jianzhong'
'You, XiaoZeng'

_publ_section_title
;
 Cadmium Coordination Polymers Constructed from in Situ Generated
 Amino-Tetrazole Ligand: Effect of the Conditions on the Structures and
 Topologies
;
_journal_issue 12
_journal_name_full 'Crystal Growth &amp; Design'
_journal_page_first 5117
_journal_paper_doi 10.1021/cg900505v
_journal_volume 9
_journal_year 2009
_chemical_formula_sum 'C8 H22 Cd5 Cl2 N40 O3'
_chemical_formula_weight 1361.50
_chemical_name_systematic
;
 ?
;
_space_group_IT_number 57
_symmetry_cell_setting orthorhombic
_symmetry_space_group_name_Hall '-P 2c 2b'
_symmetry_space_group_name_H-M 'P b c m'
_atom_sites_solution_hydrogens geom
_atom_sites_solution_primary direct
_atom_sites_solution_secondary difmap
_audit_creation_method SHELXL-97
_cell_angle_alpha 90.00
_cell_angle_beta 90.00
_cell_angle_gamma 90.00
_cell_formula_units_Z 4
_cell_length_a 9.852(2)
_cell_length_b 26.378(5)
_cell_length_c 13.548(3)
_cell_measurement_reflns_used 25
_cell_measurement_temperature 298(2)
_cell_measurement_theta_max 18
_cell_measurement_theta_min 12
_cell_volume 3520.8(13)
_computing_cell_refinement CrystalClear
_computing_data_collection 'CrystalClear (Rigaku, 2002)'
_computing_data_reduction CrystalClear
_computing_molecular_graphics SHELXTL
_computing_publication_material SHELXTL
_computing_structure_refinement SHELXTL
_computing_structure_solution 'SHELXTL (Siemens, 1994)'
_diffrn_ambient_temperature 298(2)
_diffrn_measured_fraction_theta_full 0.998
_diffrn_measured_fraction_theta_max 0.998
_diffrn_measurement_device_type 'Rigaku Mercury CCD area-detector'
_diffrn_measurement_method \w
_diffrn_radiation_monochromator graphite
_diffrn_radiation_source 'fine-focus sealed tube'
_diffrn_radiation_type MoK\a
_diffrn_radiation_wavelength 0.71073
_diffrn_reflns_av_R_equivalents 0.0606
_diffrn_reflns_av_sigmaI/netI 0.0331
_diffrn_reflns_limit_h_max 12
_diffrn_reflns_limit_h_min -12
_diffrn_reflns_limit_k_max 28
_diffrn_reflns_limit_k_min -32
_diffrn_reflns_limit_l_max 16
_diffrn_reflns_limit_l_min -16
_diffrn_reflns_number 25117
_diffrn_reflns_theta_full 26.37
_diffrn_reflns_theta_max 26.37
_diffrn_reflns_theta_min 3.01
_diffrn_standards_decay_% None
_diffrn_standards_interval_time None
_diffrn_standards_number None
_exptl_absorpt_coefficient_mu 3.209
_exptl_absorpt_correction_T_max 0.590
_exptl_absorpt_correction_T_min 0.462
_exptl_absorpt_correction_type multi-scan
_exptl_absorpt_process_details 'RAPID AUTO (Rigaku Corporation, 1998)'
_exptl_crystal_colour Colourless
_exptl_crystal_density_diffrn 2.565
_exptl_crystal_density_method 'not measured'
_exptl_crystal_description Cube
_exptl_crystal_F_000 2592
_exptl_crystal_size_max 0.24
_exptl_crystal_size_mid 0.20
_exptl_crystal_size_min 0.17
_refine_diff_density_max 1.366
_refine_diff_density_min -1.398
_refine_diff_density_rms 0.226
_refine_ls_extinction_coef 0.00036(13)
_refine_ls_extinction_expression Fc^*^=kFc[1+0.001xFc^2^\l^3^/sin(2\q)]^-1/4^
_refine_ls_extinction_method SHELXL
_refine_ls_goodness_of_fit_ref 1.339
_refine_ls_hydrogen_treatment mixed
_refine_ls_matrix_type full
_refine_ls_number_parameters 273
_refine_ls_number_reflns 3750
_refine_ls_number_restraints 1
_refine_ls_restrained_S_all 1.339
_refine_ls_R_factor_all 0.0869
_refine_ls_R_factor_gt 0.0853
_refine_ls_shift/su_max 0.001
_refine_ls_shift/su_mean 0.000
_refine_ls_structure_factor_coef Fsqd
_refine_ls_weighting_details 'calc w=1/[\s^2^(Fo^2^)+(0.0953P)^2^+85.9429P] where P=(Fo^2^+2Fc^2^)/3'
_refine_ls_weighting_scheme calc
_refine_ls_wR_factor_gt 0.2367
_refine_ls_wR_factor_ref 0.2379
_reflns_number_gt 3696
_reflns_number_total 3750
_reflns_threshold_expression >2sigma(I)
_cod_data_source_file cg900505vsup3.cif
_cod_data_source_block compound2
_cod_depositor_comments
;
The following automatic conversions were performed:

'_symmetry_cell_setting' value 'Orthorhombic' changed to
'orthorhombic' according to
/home/saulius/struct/CIF-dictionaries/cif_core.dic dictionary named
'cif_core.dic' version 2.4.2 from 2011-04-26.

Automatic conversion script
Id: cif_fix_values 1891 2012-01-12 08:04:46Z andrius 
;
_cod_original_cell_volume 3520.9(12)
_cod_original_sg_symbol_H-M Pbcm
_cod_database_code 4509606

loop_
_symmetry_equiv_pos_as_xyz
'x, y, z'
'-x, -y, z+1/2'
'x, -y+1/2, -z'
'-x, y+1/2, -z+1/2'
'-x, -y, -z'
'x, y, -z-1/2'
'-x, y-1/2, z'
'x, -y-1/2, z-1/2'

loop_
_atom_site_label
_atom_site_type_symbol
_atom_site_fract_x
_atom_site_fract_y
_atom_site_fract_z
_atom_site_U_iso_or_equiv
_atom_site_adp_type
_atom_site_occupancy
_atom_site_symmetry_multiplicity
_atom_site_calc_flag
_atom_site_refinement_flags
Cd1 Cd 0.50474(9) 0.33009(3) 1.00338(6) 0.0172(3) Uani 1 1 d .
Cd2 Cd 0.87839(9) 0.36145(3) 0.89034(7) 0.0188(3) Uani 1 1 d .
Cd3 Cd 1.0000 0.5000 1.0000 0.0235(4) Uani 1 2 d S
Cl1 Cl 0.3573(4) 0.2500 1.0000 0.0381(15) Uani 1 2 d S
Cl2 Cl 0.9941(5) 0.31151(19) 0.7500 0.0279(10) Uani 1 2 d S
N1 N 0.330(2) 0.3115(9) 1.2500 0.050(6) Uani 1 2 d S
H1A H 0.2874 0.3083 1.3050 0.060 Uiso 0.50 1 calc PR
H1B H 0.2871 0.3089 1.1950 0.060 Uiso 0.50 1 calc PR
N2 N 0.5425(13) 0.3256(5) 1.1702(8) 0.033(3) Uani 1 1 d .
N3 N 0.6702(14) 0.3353(8) 1.2021(10) 0.056(5) Uani 1 1 d .
N4 N 0.3279(18) 0.3267(9) 0.7500 0.056(5) Uani 1 2 d S
H4A H 0.2856 0.3226 0.8050 0.067 Uiso 0.50 1 calc PR
H4B H 0.2849 0.3239 0.6950 0.067 Uiso 0.50 1 calc PR
N5 N 0.5382(11) 0.3428(4) 0.8327(8) 0.021(2) Uani 1 1 d .
N6 N 0.6647(10) 0.3515(4) 0.7977(8) 0.018(2) Uani 1 1 d .
N7 N 1.0409(18) 0.2500 1.0000 0.056(5) Uani 1 2 d S
H7A H 1.0846 0.2232 1.0174 0.067 Uiso 0.50 1 calc PR
H7B H 1.0846 0.2768 0.9826 0.067 Uiso 0.50 1 calc PR
N8 N 0.8272(10) 0.2894(4) 0.9743(8) 0.021(2) Uani 1 1 d .
N9 N 0.6970(10) 0.2732(4) 0.9844(8) 0.019(2) Uani 1 1 d .
N10 N 0.6765(15) 0.5219(5) 1.1314(11) 0.045(4) Uani 1 1 d .
H10A H 0.6045 0.5297 1.1640 0.054 Uiso 1 1 calc R
H10B H 0.7449 0.5422 1.1312 0.054 Uiso 1 1 calc R
N11 N 0.5847(12) 0.4441(5) 1.0755(11) 0.035(3) Uani 1 1 d .
N12 N 0.6355(12) 0.4065(5) 1.0191(9) 0.028(3) Uani 1 1 d .
N13 N 0.7567(11) 0.4166(4) 0.9916(9) 0.024(3) Uani 1 1 d .
N14 N 0.7926(10) 0.4621(4) 1.0312(9) 0.024(3) Uani 1 1 d .
N15 N 1.047(2) 0.5582(6) 0.7500 0.036(4) Uani 1 2 d S
N16 N 0.9728(12) 0.4837(4) 0.8309(9) 0.023(2) Uani 1 1 d .
N17 N 0.9268(11) 0.4376(4) 0.7981(8) 0.019(2) Uani 1 1 d .
N18 N 1.3005(12) 0.4395(6) 1.1311(12) 0.047(4) Uani 1 1 d .
H18A H 1.2590 0.4637 1.1613 0.057 Uiso 1 1 calc R
H18B H 1.3831 0.4323 1.1463 0.057 Uiso 1 1 calc R
N19 N 1.1079(11) 0.4203(5) 1.0299(10) 0.030(3) Uani 1 1 d .
N20 N 1.0863(11) 0.3835(4) 0.9639(8) 0.019(2) Uani 1 1 d .
N21 N 1.1944(11) 0.3557(4) 0.9538(10) 0.027(3) Uani 1 1 d .
N22 N 1.2929(10) 0.3731(4) 1.0130(8) 0.019(2) Uani 1 1 d .
C1 C 0.469(2) 0.3210(7) 1.2500 0.030(4) Uani 1 2 d S
C2 C 0.4617(16) 0.3376(8) 0.7500 0.019(4) Uani 1 2 d S
C3 C 0.902(2) 0.2500 1.0000 0.031(5) Uani 1 2 d S
C4 C 0.6820(14) 0.4783(5) 1.0811(12) 0.030(3) Uani 1 1 d .
C5 C 1.2352(13) 0.4125(5) 1.0593(12) 0.028(3) Uani 1 1 d .
C6 C 0.997(2) 0.5097(7) 0.7500 0.027(5) Uani 1 2 d S
OW1 O 0.398(3) 0.5303(9) 1.2500 0.096(7) Uani 1 2 d SD
H22 H 0.48(3) 0.553(14) 1.2500 0.116 Uiso 1 2 d SD
OW2 O 0.898(4) 0.3591(15) 1.116(4) 0.096(7) Uani 0.42 1 d P
OW3 O 0.971(4) 0.3332(13) 1.176(4) 0.096(7) Uani 0.48 1 d P

loop_
_atom_site_aniso_label
_atom_site_aniso_U_11
_atom_site_aniso_U_22
_atom_site_aniso_U_33
_atom_site_aniso_U_23
_atom_site_aniso_U_13
_atom_site_aniso_U_12
Cd1 0.0146(5) 0.0184(5) 0.0187(5) 0.0006(3) -0.0013(3) -0.0009(3)
Cd2 0.0153(5) 0.0153(5) 0.0258(5) 0.0029(4) 0.0002(4) -0.0016(3)
Cd3 0.0159(7) 0.0166(7) 0.0380(9) -0.0095(6) 0.0059(6) -0.0031(5)
Cl1 0.0099(19) 0.014(2) 0.090(5) 0.000(2) 0.000 0.000
Cl2 0.022(2) 0.030(2) 0.031(2) 0.000 0.000 0.0058(18)
N1 0.048(12) 0.082(16) 0.021(9) 0.000 0.000 -0.038(12)
N2 0.037(7) 0.056(8) 0.005(5) -0.003(5) 0.005(5) 0.011(6)
N3 0.026(7) 0.121(15) 0.019(6) -0.002(8) -0.001(6) 0.000(8)
N4 0.007(6) 0.074(11) 0.086(13) 0.000 0.000 -0.003(9)
N5 0.017(5) 0.025(5) 0.020(6) -0.007(5) 0.009(4) -0.010(4)
N6 0.009(4) 0.019(5) 0.027(5) 0.001(4) -0.003(4) 0.003(4)
N7 0.007(6) 0.074(11) 0.086(13) 0.000 0.000 -0.003(9)
N8 0.009(5) 0.028(6) 0.027(6) 0.008(5) 0.004(4) -0.006(4)
N9 0.009(5) 0.016(5) 0.030(6) 0.007(4) 0.004(4) -0.001(4)
N10 0.038(8) 0.036(7) 0.061(10) -0.020(7) 0.020(7) -0.011(6)
N11 0.023(6) 0.031(6) 0.052(8) -0.012(6) 0.013(6) -0.013(5)
N12 0.023(6) 0.028(6) 0.034(6) -0.010(5) -0.006(5) -0.012(5)
N13 0.013(5) 0.029(6) 0.030(6) -0.001(5) -0.001(4) -0.009(4)
N14 0.013(5) 0.018(5) 0.040(7) -0.015(5) 0.007(5) -0.003(4)
N15 0.049(11) 0.006(7) 0.053(12) 0.000 0.000 -0.007(7)
N16 0.031(6) 0.016(5) 0.023(6) 0.000(5) 0.001(5) -0.001(4)
N17 0.023(5) 0.018(5) 0.017(5) -0.005(4) -0.004(4) -0.001(4)
N18 0.014(6) 0.056(9) 0.072(10) -0.042(8) -0.003(6) -0.002(6)
N19 0.012(5) 0.031(6) 0.048(8) -0.024(6) -0.003(5) 0.002(5)
N20 0.020(5) 0.006(4) 0.030(6) 0.005(4) -0.006(5) -0.006(4)
N21 0.017(5) 0.028(6) 0.038(7) -0.008(5) -0.003(5) 0.001(5)
N22 0.011(5) 0.024(5) 0.023(5) -0.007(4) -0.004(4) 0.003(4)
C1 0.035(11) 0.019(9) 0.034(11) 0.000 0.000 0.011(8)
C2 0.002(7) 0.039(11) 0.017(9) 0.000 0.000 0.000(7)
C3 0.027(11) 0.022(9) 0.045(13) 0.007(9) 0.000 0.000
C4 0.022(7) 0.020(6) 0.048(9) 0.001(6) 0.004(6) 0.005(5)
C5 0.013(6) 0.030(7) 0.042(8) -0.009(6) 0.005(6) -0.002(5)
C6 0.025(10) 0.016(9) 0.040(12) 0.000 0.000 0.018(7)
OW1 0.073(13) 0.050(10) 0.17(2) 0.000 0.000 -0.017(9)
OW2 0.073(13) 0.050(10) 0.17(2) 0.000 0.000 -0.017(9)
OW3 0.073(13) 0.050(10) 0.17(2) 0.000 0.000 -0.017(9)

loop_
_atom_type_symbol
_atom_type_description
_atom_type_scat_dispersion_real
_atom_type_scat_dispersion_imag
_atom_type_scat_source
C C 0.0033 0.0016 'International Tables Vol C Tables 4.2.6.8 and 6.1.1.4'
H H 0.0000 0.0000 'International Tables Vol C Tables 4.2.6.8 and 6.1.1.4'
N N 0.0061 0.0033 'International Tables Vol C Tables 4.2.6.8 and 6.1.1.4'
O O 0.0106 0.0060 'International Tables Vol C Tables 4.2.6.8 and 6.1.1.4'
Cl Cl 0.1484 0.1585 'International Tables Vol C Tables 4.2.6.8 and 6.1.1.4'
Cd Cd -0.8075 1.2024 'International Tables Vol C Tables 4.2.6.8 and 6.1.1.4'

loop_
_geom_angle_atom_site_label_1
_geom_angle_atom_site_label_2
_geom_angle_atom_site_label_3
_geom_angle
_geom_angle_site_symmetry_1
_geom_angle_site_symmetry_3
N2 Cd1 N5 161.9(4) . .
N2 Cd1 N22 96.5(4) . 1_455
N5 Cd1 N22 96.3(4) . 1_455
N2 Cd1 N12 82.5(5) . .
N5 Cd1 N12 83.9(4) . .
N22 Cd1 N12 93.8(4) 1_455 .
N2 Cd1 N9 86.9(4) . .
N5 Cd1 N9 82.8(4) . .
N22 Cd1 N9 169.7(4) 1_455 .
N12 Cd1 N9 96.3(4) . .
N2 Cd1 Cl1 93.8(4) . .
N5 Cd1 Cl1 100.3(3) . .
N22 Cd1 Cl1 84.1(3) 1_455 .
N12 Cd1 Cl1 175.5(3) . .
N9 Cd1 Cl1 86.0(2) . .
N8 Cd2 N13 96.5(4) . .
N8 Cd2 N20 100.8(4) . .
N13 Cd2 N20 92.6(4) . .
N8 Cd2 N17 178.3(4) . .
N13 Cd2 N17 83.5(4) . .
N20 Cd2 N17 80.9(3) . .
N8 Cd2 N6 88.6(4) . .
N13 Cd2 N6 85.8(4) . .
N20 Cd2 N6 170.5(3) . .
N17 Cd2 N6 89.6(3) . .
N8 Cd2 Cl2 92.3(3) . .
N13 Cd2 Cl2 168.5(3) . .
N20 Cd2 Cl2 93.1(3) . .
N17 Cd2 Cl2 87.5(3) . .
N6 Cd2 Cl2 87.0(3) . .
N14 Cd3 N14 180.0(5) 5_767 .
N14 Cd3 N16 89.9(4) 5_767 5_767
N14 Cd3 N16 90.1(4) . 5_767
N14 Cd3 N16 90.1(4) 5_767 .
N14 Cd3 N16 89.9(4) . .
N16 Cd3 N16 180.000(3) 5_767 .
N14 Cd3 N19 91.1(4) 5_767 .
N14 Cd3 N19 88.9(4) . .
N16 Cd3 N19 86.9(4) 5_767 .
N16 Cd3 N19 93.1(4) . .
N14 Cd3 N19 88.9(4) 5_767 5_767
N14 Cd3 N19 91.1(4) . 5_767
N16 Cd3 N19 93.1(4) 5_767 5_767
N16 Cd3 N19 86.9(4) . 5_767
N19 Cd3 N19 180.000(3) . 5_767
Cd1 Cl1 Cd1 110.99(17) . 3_557
Cd2 Cl2 Cd2 95.00(16) . 6_557
C1 N1 H1A 120.0 . .
C1 N1 H1B 120.0 . .
H1A N1 H1B 120.0 . .
C1 N2 N3 105.6(13) . .
C1 N2 Cd1 136.8(12) . .
N3 N2 Cd1 117.0(9) . .
N3 N3 N2 108.6(7) 6_558 .
C2 N4 H4A 120.0 . .
C2 N4 H4B 120.0 . .
H4A N4 H4B 120.0 . .
N6 N5 C2 103.8(10) . .
N6 N5 Cd1 119.8(8) . .
C2 N5 Cd1 135.8(9) . .
N6 N6 N5 110.5(7) 6_557 .
N6 N6 Cd2 120.6(2) 6_557 .
N5 N6 Cd2 128.7(8) . .
C3 N7 H7A 120.0 . .
C3 N7 H7B 120.0 . .
H7A N7 H7B 120.0 . .
C3 N8 N9 104.6(12) . .
C3 N8 Cd2 131.8(10) . .
N9 N8 Cd2 121.5(8) . .
N9 N9 N8 109.3(6) 3_557 .
N9 N9 Cd1 123.3(5) 3_557 .
N8 N9 Cd1 123.5(8) . .
C4 N10 H10A 120.0 . .
C4 N10 H10B 120.0 . .
H10A N10 H10B 120.0 . .
C4 N11 N12 105.5(12) . .
N13 N12 N11 111.0(11) . .
N13 N12 Cd1 130.5(9) . .
N11 N12 Cd1 118.0(9) . .
N12 N13 N14 108.1(11) . .
N12 N13 Cd2 121.5(8) . .
N14 N13 Cd2 130.4(8) . .
C4 N14 N13 105.5(10) . .
C4 N14 Cd3 131.8(9) . .
N13 N14 Cd3 122.6(8) . .
C6 N16 N17 104.5(12) . .
C6 N16 Cd3 134.2(10) . .
N17 N16 Cd3 121.2(8) . .
N17 N17 N16 109.0(7) 6_557 .
N17 N17 Cd2 121.2(2) 6_557 .
N16 N17 Cd2 129.4(8) . .
C5 N18 H18A 120.0 . .
C5 N18 H18B 120.0 . .
H18A N18 H18B 120.0 . .
C5 N19 N20 103.8(11) . .
C5 N19 Cd3 127.2(9) . .
N20 N19 Cd3 117.0(9) . .
N21 N20 N19 110.4(10) . .
N21 N20 Cd2 122.0(8) . .
N19 N20 Cd2 127.0(8) . .
N20 N21 N22 109.7(10) . .
N21 N22 C5 103.8(10) . .
N21 N22 Cd1 116.1(8) . 1_655
C5 N22 Cd1 140.1(9) . 1_655
N2 C1 N2 112(2) 6_558 .
N2 C1 N1 124.2(10) 6_558 .
N2 C1 N1 124.2(10) . .
N4 C2 N5 124.4(7) . .
N4 C2 N5 124.4(7) . 6_557
N5 C2 N5 111.2(14) . 6_557
N8 C3 N8 112.2(18) 3_557 .
N8 C3 N7 123.9(9) 3_557 .
N8 C3 N7 123.9(9) . .
N11 C4 N10 126.0(14) . .
N11 C4 N14 109.9(12) . .
N10 C4 N14 124.0(13) . .
N19 C5 N22 112.2(12) . .
N19 C5 N18 125.2(13) . .
N22 C5 N18 122.5(12) . .
N16 C6 N16 113.0(18) 6_557 .
N16 C6 N15 123.5(9) 6_557 .
N16 C6 N15 123.5(9) . .

loop_
_geom_bond_atom_site_label_1
_geom_bond_atom_site_label_2
_geom_bond_distance
_geom_bond_site_symmetry_2
Cd1 N2 2.294(11) .
Cd1 N5 2.360(11) .
Cd1 N22 2.379(10) 1_455
Cd1 N12 2.401(11) .
Cd1 N9 2.431(10) .
Cd1 Cl1 2.564(3) .
Cd2 N8 2.272(11) .
Cd2 N13 2.331(11) .
Cd2 N20 2.351(10) .
Cd2 N17 2.414(11) .
Cd2 N6 2.465(10) .
Cd2 Cl2 2.579(3) .
Cd3 N14 2.314(10) 5_767
Cd3 N14 2.314(10) .
Cd3 N16 2.346(12) 5_767
Cd3 N16 2.346(12) .
Cd3 N19 2.392(12) .
Cd3 N19 2.392(12) 5_767
Cl1 Cd1 2.564(3) 3_557
Cl2 Cd2 2.579(3) 6_557
N1 C1 1.39(3) .
N1 H1A 0.8600 .
N1 H1B 0.8600 .
N2 C1 1.308(17) .
N2 N3 1.355(19) .
N3 N3 1.30(3) 6_558
N4 C2 1.35(2) .
N4 H4A 0.8600 .
N4 H4B 0.8600 .
N5 N6 1.353(14) .
N5 C2 1.358(15) .
N6 N6 1.29(2) 6_557
N7 C3 1.37(3) .
N7 H7A 0.8600 .
N7 H7B 0.8600 .
N8 C3 1.320(16) .
N8 N9 1.360(13) .
N9 N9 1.29(2) 3_557
N10 C4 1.339(19) .
N10 H10A 0.8600 .
N10 H10B 0.8600 .
N11 C4 1.318(18) .
N11 N12 1.348(17) .
N12 N13 1.279(16) .
N13 N14 1.361(14) .
N14 C4 1.352(17) .
N15 C6 1.37(3) .
N16 C6 1.315(16) .
N16 N17 1.371(15) .
N17 N17 1.30(2) 6_557
N18 C5 1.367(19) .
N18 H18A 0.8600 .
N18 H18B 0.8600 .
N19 C5 1.331(17) .
N19 N20 1.337(15) .
N20 N21 1.299(15) .
N21 N22 1.340(15) .
N22 C5 1.341(17) .
N22 Cd1 2.379(10) 1_655
C1 N2 1.308(17) 6_558
C2 N5 1.358(15) 6_557
C3 N8 1.320(16) 3_557
C6 N16 1.315(16) 6_557
OW1 H22 1.0(3) .
